data_1554189
loop_
_publ_author_name
'Amenuvor, Gershon'
'Darkwa, James'
'Makhubela, Banothile C. E.'

_publ_section_title
;
 Homogeneous polymetallic ruthenium(ii)^zinc(ii) complexes: robust
 catalysts for the efficient hydrogenation of levulinic acid to
 \g-valerolactone
;
_journal_issue 9
_journal_name_full 'Catalysis Science &amp; Technology'
_journal_page_first 2370
_journal_paper_doi 10.1039/C8CY00265G
_journal_volume 8
_journal_year 2018
_chemical_formula_moiety 'C29 H29 Cl2 O2 P Ru, H2 O'
_chemical_formula_sum 'C29 H31 Cl2 O3 P Ru'
_chemical_formula_weight 630.51
_space_group_crystal_system monoclinic
_space_group_IT_number 14
_space_group_name_Hall '-P 2yn'
_space_group_name_H-M_alt 'P 1 21/n 1'
_symmetry_Int_Tables_number 14
_audit_creation_date 2016-06-12
_audit_creation_method
;
Olex2 1.2-alpha
(compiled 2014.11.03 svn.r3071 for OlexSys, GUI svn.r4932)
;
_audit_update_record
;
2017-10-20 deposited with the CCDC.
2018-04-02 downloaded from the CCDC.
;
_cell_angle_alpha 90
_cell_angle_beta 93.550(4)
_cell_angle_gamma 90
_cell_formula_units_Z 4
_cell_length_a 10.0354(5)
_cell_length_b 12.4751(12)
_cell_length_c 22.0590(13)
_cell_volume 2756.3(3)
_computing_molecular_graphics 'Olex2 (Dolomanov et al., 2009)'
_computing_publication_material 'Olex2 (Dolomanov et al., 2009)'
_computing_structure_refinement 'olex2.refine (Bourhis et al., 2013)'
_diffrn_ambient_temperature 99.98
_diffrn_measured_fraction_theta_full 0.9992
_diffrn_measured_fraction_theta_max 0.9954
_diffrn_radiation_type 'Cu K\a'
_diffrn_radiation_wavelength 1.54178
_diffrn_reflns_av_R_equivalents 0.0362
_diffrn_reflns_av_unetI/netI 0.0192
_diffrn_reflns_limit_h_max 12
_diffrn_reflns_limit_h_min -12
_diffrn_reflns_limit_k_max 15
_diffrn_reflns_limit_k_min -14
_diffrn_reflns_limit_l_max 27
_diffrn_reflns_limit_l_min -27
_diffrn_reflns_number 39789
_diffrn_reflns_theta_full 67.0000
_diffrn_reflns_theta_max 72.41
_diffrn_reflns_theta_min 4.02
_exptl_absorpt_coefficient_mu 7.169
_exptl_crystal_density_diffrn 1.5193
_exptl_crystal_F_000 1295.3795
_exptl_crystal_size_max 0.38
_exptl_crystal_size_mid 0.34
_exptl_crystal_size_min 0.29
_refine_diff_density_max 0.5822
_refine_diff_density_min -0.2508
_refine_diff_density_rms 0.0787
_refine_ls_d_res_high 0.8087
_refine_ls_d_res_low 11.0083
_refine_ls_goodness_of_fit_ref 1.0449
_refine_ls_hydrogen_treatment mixed
_refine_ls_matrix_type full
_refine_ls_number_constraints 50
_refine_ls_number_parameters 339
_refine_ls_number_reflns 5435
_refine_ls_number_restraints 3
_refine_ls_restrained_S_all 1.0446
_refine_ls_R_factor_all 0.0280
_refine_ls_R_factor_gt 0.0251
_refine_ls_shift/su_max 0.0004
_refine_ls_shift/su_mean 0.0001
_refine_ls_structure_factor_coef Fsqd
_refine_ls_weighting_details 'w=1/[\s^2^(Fo^2^)+(0.0396P)^2^+1.0373P] where P=(Fo^2^+2Fc^2^)/3'
_refine_ls_weighting_scheme calc
_refine_ls_wR_factor_gt 0.0624
_refine_ls_wR_factor_ref 0.0641
_reflns_Friedel_coverage 0.0
_reflns_limit_h_max 11
_reflns_limit_h_min -12
_reflns_limit_k_max 15
_reflns_limit_k_min 0
_reflns_limit_l_max 27
_reflns_limit_l_min -10
_reflns_number_gt 5007
_reflns_number_total 5435
_reflns_threshold_expression I>=2u(I)
_cod_data_source_file c8cy00265g2.cif
_cod_data_source_block darkwa164
_cod_original_cell_volume 2756.3(4)
_cod_original_sg_symbol_Hall '-P 2ybc (x-z,y,z)'
_cod_database_code 1554189
_olex2_refinement_description
;
1. Fixed Uiso
 At 1.2 times of:
  All C(H) groups
 At 1.5 times of:
  All C(H,H,H) groups
2. Restrained distances
 O2-H2 = O3-H3b = O3-H3a
 0.79698 with sigma of 0.005
3.a Ternary CH refined with riding coordinates:
 C2(H2a), C7(H7)
3.b Aromatic/amide H refined with riding coordinates:
 C3(H3), C5(H5), C6(H6), C12(H12), C13(H13), C15(H15), C16(H16), C19(H19),
 C20(H20), C21(H21), C22(H22), C23(H23), C25(H25), C26(H26), C27(H27), C28(H28),
  C29(H29)
3.c Idealised Me refined as rotating group:
 C8(H8a,H8b,H8c), C9(H9a,H9b,H9c), C10(H10a,H10b,H10c)
;
_olex2_submission_special_instructions 'No special instructions were received'

loop_
_space_group_symop_id
_space_group_symop_operation_xyz
1 x,y,z
2 -x+1/2,y+1/2,-z+1/2
3 -x,-y,-z
4 x-1/2,-y-1/2,z-1/2

loop_
_atom_site_label
_atom_site_type_symbol
_atom_site_fract_x
_atom_site_fract_y
_atom_site_fract_z
_atom_site_U_iso_or_equiv
_atom_site_adp_type
_atom_site_occupancy
_atom_site_refinement_flags_posn
Ru1 Ru 0.823124(13) 0.559557(11) 0.353887(6) 0.01940(6) Uani 1.000000 .
Cl1 Cl 0.80235(5) 0.62411(4) 0.45591(2) 0.02675(10) Uani 1.000000 .
Cl2 Cl 0.82772(5) 0.74165(4) 0.31723(2) 0.02734(10) Uani 1.000000 .
P1 P 0.59002(5) 0.57291(4) 0.33866(2) 0.01976(10) Uani 1.000000 .
O1 O 0.13303(14) 0.89125(12) 0.46797(7) 0.0292(3) Uani 1.000000 .
O2 O 0.30962(15) 1.00009(12) 0.47735(7) 0.0315(3) Uani 1.000000 D
H2 H 0.258(3) 1.037(2) 0.4938(13) 0.053(9) Uiso 1.000000 D
C1 C 0.95834(19) 0.51644(16) 0.28170(9) 0.0246(4) Uani 1.000000 .
C2 C 0.85245(19) 0.44286(15) 0.28033(9) 0.0237(4) Uani 1.000000 .
H2a H 0.78723(19) 0.44174(15) 0.24418(9) 0.0284(5) Uiso 1.000000 R
C3 C 0.81979(19) 0.38807(15) 0.33399(9) 0.0246(4) Uani 1.000000 .
H3 H 0.74563(19) 0.34061(15) 0.33242(9) 0.0295(5) Uiso 1.000000 R
C4 C 0.8953(2) 0.40272(16) 0.38956(9) 0.0281(4) Uani 1.000000 .
C5 C 1.0060(2) 0.47490(17) 0.38997(10) 0.0288(4) Uani 1.000000 .
H5 H 1.0597(2) 0.48511(17) 0.42651(10) 0.0346(5) Uiso 1.000000 R
C6 C 1.03674(19) 0.53044(17) 0.33799(10) 0.0277(4) Uani 1.000000 .
H6 H 1.11051(19) 0.57830(17) 0.33966(10) 0.0333(5) Uiso 1.000000 R
C7 C 0.9972(2) 0.57757(18) 0.22606(10) 0.0296(4) Uani 1.000000 .
H7 H 1.0216(2) 0.65210(18) 0.23922(10) 0.0355(5) Uiso 1.000000 R
C8 C 1.1231(2) 0.5246(2) 0.20302(11) 0.0351(5) Uani 1.000000 .
H8a H 1.1050(6) 0.4488(4) 0.1942(8) 0.0526(7) Uiso 1.000000 GR
H8b H 1.1479(11) 0.5608(10) 0.1659(5) 0.0526(7) Uiso 1.000000 GR
H8c H 1.1966(6) 0.5304(13) 0.2342(4) 0.0526(7) Uiso 1.000000 GR
C9 C 0.8853(2) 0.5858(2) 0.17613(11) 0.0366(5) Uani 1.000000 .
H9a H 0.8620(13) 0.5139(2) 0.1610(6) 0.0549(7) Uiso 1.000000 GR
H9b H 0.8067(7) 0.6190(14) 0.1926(2) 0.0549(7) Uiso 1.000000 GR
H9c H 0.9152(7) 0.6297(13) 0.1427(4) 0.0549(7) Uiso 1.000000 GR
C10 C 0.8642(3) 0.34351(19) 0.44621(10) 0.0372(5) Uani 1.000000 .
H10a H 0.8586(19) 0.3945(3) 0.4797(2) 0.0559(8) Uiso 1.000000 GR
H10b H 0.7788(10) 0.3060(12) 0.4395(3) 0.0559(8) Uiso 1.000000 GR
H10c H 0.9351(10) 0.2913(11) 0.4564(5) 0.0559(8) Uiso 1.000000 GR
C11 C 0.49507(19) 0.68029(16) 0.37461(9) 0.0234(4) Uani 1.000000 .
C12 C 0.3593(2) 0.66073(18) 0.38178(11) 0.0330(5) Uani 1.000000 .
H12 H 0.3206(2) 0.59488(18) 0.36806(11) 0.0396(6) Uiso 1.000000 R
C13 C 0.2811(2) 0.73654(17) 0.40867(11) 0.0317(5) Uani 1.000000 .
H13 H 0.1888(2) 0.72309(17) 0.41261(11) 0.0380(5) Uiso 1.000000 R
C14 C 0.33752(19) 0.83233(16) 0.42989(9) 0.0242(4) Uani 1.000000 .
C15 C 0.47247(19) 0.85231(15) 0.42308(8) 0.0228(4) Uani 1.000000 .
H15 H 0.51126(19) 0.91767(15) 0.43752(8) 0.0273(4) Uiso 1.000000 R
C16 C 0.55087(19) 0.77660(15) 0.39511(8) 0.0227(4) Uani 1.000000 .
H16 H 0.64250(19) 0.79100(15) 0.39009(8) 0.0272(4) Uiso 1.000000 R
C17 C 0.24959(19) 0.91031(16) 0.46038(9) 0.0239(4) Uani 1.000000 .
C18 C 0.53518(18) 0.58358(17) 0.25861(9) 0.0238(4) Uani 1.000000 .
C19 C 0.4935(2) 0.68079(17) 0.23325(10) 0.0292(4) Uani 1.000000 .
H19 H 0.4863(2) 0.74215(17) 0.25835(10) 0.0350(5) Uiso 1.000000 R
C20 C 0.4621(2) 0.6882(2) 0.17097(11) 0.0359(5) Uani 1.000000 .
H20 H 0.4346(2) 0.7550(2) 0.15369(11) 0.0431(6) Uiso 1.000000 R
C21 C 0.4705(2) 0.5990(2) 0.13409(10) 0.0389(5) Uani 1.000000 .
H21 H 0.4475(2) 0.6045(2) 0.09178(10) 0.0467(6) Uiso 1.000000 R
C22 C 0.5123(2) 0.5021(2) 0.15870(10) 0.0359(5) Uani 1.000000 .
H22 H 0.5186(2) 0.4410(2) 0.13337(10) 0.0431(6) Uiso 1.000000 R
C23 C 0.5452(2) 0.49434(18) 0.22052(9) 0.0280(4) Uani 1.000000 .
H23 H 0.5750(2) 0.42773(18) 0.23728(9) 0.0336(5) Uiso 1.000000 R
C24 C 0.50615(19) 0.45423(15) 0.36666(9) 0.0239(4) Uani 1.000000 .
C25 C 0.5365(2) 0.42776(17) 0.42740(10) 0.0302(4) Uani 1.000000 .
H25 H 0.5991(2) 0.46951(17) 0.45124(10) 0.0362(5) Uiso 1.000000 R
C26 C 0.4752(3) 0.34055(19) 0.45303(11) 0.0408(5) Uani 1.000000 .
H26 H 0.4943(3) 0.32391(19) 0.49469(11) 0.0489(7) Uiso 1.000000 R
C27 C 0.3863(3) 0.27767(19) 0.41819(13) 0.0447(6) Uani 1.000000 .
H27 H 0.3463(3) 0.21693(19) 0.43563(13) 0.0536(7) Uiso 1.000000 R
C28 C 0.3562(3) 0.3033(2) 0.35833(12) 0.0422(6) Uani 1.000000 .
H28 H 0.2955(3) 0.2599(2) 0.33444(12) 0.0506(7) Uiso 1.000000 R
C29 C 0.4139(2) 0.39242(18) 0.33238(11) 0.0316(4) Uani 1.000000 .
H29 H 0.3903(2) 0.41098(18) 0.29135(11) 0.0379(5) Uiso 1.000000 R
O3 O 0.14365(15) 1.13023(13) 0.52383(8) 0.0351(3) Uani 1.000000 D
H3a H 0.0665(9) 1.117(2) 0.5259(13) 0.043(8) Uiso 1.000000 D
H3b H 0.156(3) 1.1910(9) 0.5339(14) 0.053(9) Uiso 1.000000 D

loop_
_atom_site_aniso_label
_atom_site_aniso_U_11
_atom_site_aniso_U_22
_atom_site_aniso_U_33
_atom_site_aniso_U_12
_atom_site_aniso_U_13
_atom_site_aniso_U_23
Ru1 0.01809(8) 0.01793(9) 0.02194(9) 0.00013(5) -0.00071(5) -0.00277(5)
Cl1 0.0306(2) 0.0253(2) 0.0240(2) 0.00254(17) -0.00144(17) -0.00481(17)
Cl2 0.0283(2) 0.0196(2) 0.0348(2) -0.00034(17) 0.00811(18) 0.00039(18)
P1 0.0188(2) 0.0176(2) 0.0228(2) -0.00019(16) 0.00027(17) -0.00301(17)
O1 0.0233(7) 0.0269(7) 0.0378(8) 0.0009(5) 0.0044(6) -0.0033(6)
O2 0.0277(7) 0.0244(7) 0.0429(8) 0.0004(6) 0.0062(6) -0.0110(6)
C1 0.0210(9) 0.0237(9) 0.0293(10) 0.0036(7) 0.0029(7) -0.0054(8)
C2 0.0214(9) 0.0213(9) 0.0279(10) 0.0044(7) -0.0006(7) -0.0061(7)
C3 0.0242(9) 0.0167(9) 0.0330(10) 0.0021(7) 0.0018(8) -0.0039(8)
C4 0.0308(10) 0.0227(10) 0.0307(10) 0.0097(8) 0.0007(8) -0.0015(8)
C5 0.0252(10) 0.0284(10) 0.0317(10) 0.0095(8) -0.0064(8) -0.0060(8)
C6 0.0168(9) 0.0285(10) 0.0376(11) 0.0021(8) -0.0005(8) -0.0081(9)
C7 0.0274(10) 0.0279(10) 0.0342(11) -0.0010(8) 0.0080(8) -0.0030(8)
C8 0.0310(11) 0.0376(12) 0.0377(11) 0.0001(9) 0.0113(9) -0.0048(10)
C9 0.0341(11) 0.0430(13) 0.0333(11) 0.0028(10) 0.0078(9) 0.0062(10)
C10 0.0485(13) 0.0315(11) 0.0318(11) 0.0115(10) 0.0030(10) 0.0051(9)
C11 0.0214(9) 0.0226(9) 0.0259(9) 0.0029(7) -0.0005(7) -0.0046(7)
C12 0.0233(10) 0.0278(10) 0.0476(13) -0.0032(8) -0.0007(9) -0.0135(9)
C13 0.0205(9) 0.0295(11) 0.0450(12) -0.0013(8) 0.0016(8) -0.0091(9)
C14 0.0234(9) 0.0224(9) 0.0268(9) 0.0033(7) 0.0005(7) -0.0007(7)
C15 0.0250(9) 0.0182(9) 0.0249(9) -0.0013(7) -0.0003(7) -0.0011(7)
C16 0.0213(9) 0.0221(9) 0.0245(9) -0.0002(7) 0.0010(7) 0.0009(7)
C17 0.0248(10) 0.0232(9) 0.0234(9) 0.0017(8) -0.0002(7) -0.0004(7)
C18 0.0176(8) 0.0280(10) 0.0257(9) -0.0015(7) -0.0003(7) -0.0008(8)
C19 0.0238(9) 0.0266(10) 0.0367(11) -0.0044(8) -0.0024(8) 0.0017(8)
C20 0.0276(10) 0.0382(12) 0.0407(12) -0.0080(9) -0.0070(9) 0.0145(10)
C21 0.0322(11) 0.0553(15) 0.0284(11) -0.0103(11) -0.0057(9) 0.0046(10)
C22 0.0328(11) 0.0456(13) 0.0286(10) -0.0008(10) -0.0041(8) -0.0070(9)
C23 0.0228(9) 0.0323(11) 0.0285(10) 0.0016(8) -0.0022(8) -0.0051(8)
C24 0.0224(9) 0.0183(9) 0.0317(10) 0.0012(7) 0.0071(8) -0.0033(7)
C25 0.0347(11) 0.0259(10) 0.0308(10) -0.0006(8) 0.0081(9) -0.0021(8)
C26 0.0535(15) 0.0319(12) 0.0391(12) 0.0026(10) 0.0202(11) 0.0050(10)
C27 0.0516(14) 0.0261(11) 0.0598(16) -0.0074(10) 0.0306(12) -0.0011(11)
C28 0.0369(12) 0.0316(12) 0.0594(15) -0.0139(10) 0.0144(11) -0.0107(11)
C29 0.0258(10) 0.0283(11) 0.0410(12) -0.0040(8) 0.0048(8) -0.0060(9)
O3 0.0264(8) 0.0307(8) 0.0488(9) -0.0031(6) 0.0081(7) -0.0164(7)

loop_
_atom_type_symbol
_atom_type_scat_dispersion_real
_atom_type_scat_dispersion_imag
_atom_type_scat_Cromer_Mann_a1
_atom_type_scat_Cromer_Mann_a2
_atom_type_scat_Cromer_Mann_a3
_atom_type_scat_Cromer_Mann_a4
_atom_type_scat_Cromer_Mann_b1
_atom_type_scat_Cromer_Mann_b2
_atom_type_scat_Cromer_Mann_b3
_atom_type_scat_Cromer_Mann_b4
_atom_type_scat_Cromer_Mann_c
_atom_type_scat_source
_atom_type_scat_dispersion_source
Ru 0.07487 3.26765 19.26740 12.91820 4.86337 1.56756 0.80852 8.43467 24.79970 94.29280 5.37873983383 'International Tables Volume C Table 6.1.1.4 (pp. 500-502)' 'Henke, Gullikson and Davis, At. Data and Nucl. Data Tables, 1993, 54, 2'
C 0.01920 0.00962 2.31000 1.02000 1.58860 0.86500 20.84390 10.20750 0.56870 51.65120 0.215599998832 'International Tables Volume C Table 6.1.1.4 (pp. 500-502)' 'Henke, Gullikson and Davis, At. Data and Nucl. Data Tables, 1993, 54, 2'
Cl 0.36842 0.69938 11.46040 7.19640 6.25560 1.64550 0.01040 1.16620 18.51940 47.77840 -9.55739974976 'International Tables Volume C Table 6.1.1.4 (pp. 500-502)' 'Henke, Gullikson and Davis, At. Data and Nucl. Data Tables, 1993, 54, 2'
H 0.00000 0.00000 0.49300 0.32291 0.14019 0.04081 10.51090 26.12570 3.14236 57.79970 0.0030380000826 'International Tables Volume C Table 6.1.1.4 (pp. 500-502)' 'Henke, Gullikson and Davis, At. Data and Nucl. Data Tables, 1993, 54, 2'
O 0.05239 0.03376 3.04850 2.28680 1.54630 0.86700 13.27710 5.70110 0.32390 32.90890 0.250800013542 'International Tables Volume C Table 6.1.1.4 (pp. 500-502)' 'Henke, Gullikson and Davis, At. Data and Nucl. Data Tables, 1993, 54, 2'
P 0.30359 0.43700 6.43450 4.17910 1.78000 1.49080 1.90670 27.15700 0.52600 68.16450 1.11489999294 'International Tables Volume C Table 6.1.1.4 (pp. 500-502)' 'Henke, Gullikson and Davis, At. Data and Nucl. Data Tables, 1993, 54, 2'

loop_
_geom_angle_atom_site_label_1
_geom_angle_atom_site_label_2
_geom_angle_atom_site_label_3
_geom_angle
Cl2 Ru1 Cl1 90.166(16)
P1 Ru1 Cl1 88.104(16)
P1 Ru1 Cl2 85.689(16)
C1 Ru1 Cl1 147.34(5)
C1 Ru1 Cl2 87.85(5)
C1 Ru1 P1 124.19(5)
C2 Ru1 Cl1 157.98(5)
C2 Ru1 Cl2 111.56(5)
C2 Ru1 P1 96.79(5)
C2 Ru1 C1 36.89(7)
C3 Ru1 Cl1 120.90(6)
C3 Ru1 Cl2 148.81(6)
C3 Ru1 P1 92.18(5)
C3 Ru1 C1 67.74(7)
C3 Ru1 C2 37.75(8)
C4 Ru1 Cl1 90.50(5)
C4 Ru1 Cl2 159.83(6)
C4 Ru1 P1 114.48(6)
C4 Ru1 C1 80.79(8)
C4 Ru1 C2 67.90(7)
C4 Ru1 C3 37.46(7)
C5 Ru1 Cl1 86.65(5)
C5 Ru1 Cl2 122.35(6)
C5 Ru1 P1 151.45(6)
C5 Ru1 C1 67.29(7)
C5 Ru1 C2 78.79(7)
C5 Ru1 C3 66.94(7)
C5 Ru1 C4 37.62(8)
C6 Ru1 Cl1 109.98(5)
C6 Ru1 Cl2 93.57(6)
C6 Ru1 P1 161.91(6)
C6 Ru1 C1 37.78(7)
C6 Ru1 C2 66.65(7)
C6 Ru1 C3 79.12(8)
C6 Ru1 C4 67.32(8)
C6 Ru1 C5 36.46(8)
C11 P1 Ru1 121.65(6)
C18 P1 Ru1 112.48(6)
C18 P1 C11 103.29(9)
C24 P1 Ru1 111.68(6)
C24 P1 C11 100.44(9)
C24 P1 C18 105.59(9)
C17 O2 H2 109(2)
C2 C1 Ru1 71.24(11)
C6 C1 Ru1 71.20(11)
C6 C1 C2 118.10(19)
C7 C1 Ru1 131.11(14)
C7 C1 C2 122.95(18)
C7 C1 C6 118.90(18)
C1 C2 Ru1 71.87(11)
H2a C2 Ru1 118.93(5)
H2a C2 C1 118.93(12)
C3 C2 Ru1 70.01(11)
C3 C2 C1 120.64(18)
C3 C2 H2a 118.93(11)
C2 C3 Ru1 72.24(11)
H3 C3 Ru1 128.33(5)
H3 C3 C2 119.29(11)
C4 C3 Ru1 72.43(11)
C4 C3 C2 121.41(18)
C4 C3 H3 119.29(12)
C3 C4 Ru1 70.12(11)
C5 C4 Ru1 71.50(11)
C5 C4 C3 117.51(19)
C10 C4 Ru1 130.60(15)
C10 C4 C3 122.1(2)
C10 C4 C5 120.38(19)
C4 C5 Ru1 70.88(11)
H5 C5 Ru1 130.76(5)
H5 C5 C4 119.33(12)
C6 C5 Ru1 71.82(11)
C6 C5 C4 121.35(18)
C6 C5 H5 119.33(12)
C1 C6 Ru1 71.03(11)
C5 C6 Ru1 71.72(11)
C5 C6 C1 120.92(19)
H6 C6 Ru1 130.38(5)
H6 C6 C1 119.54(12)
H6 C6 C5 119.54(12)
H7 C7 C1 107.66(11)
C8 C7 C1 107.96(18)
C8 C7 H7 107.66(12)
C9 C7 C1 113.77(18)
C9 C7 H7 107.66(13)
C9 C7 C8 111.88(19)
H8a C8 C7 109.5
H8b C8 C7 109.5
H8b C8 H8a 109.5
H8c C8 C7 109.5
H8c C8 H8a 109.5
H8c C8 H8b 109.5
H9a C9 C7 109.5
H9b C9 C7 109.5
H9b C9 H9a 109.5
H9c C9 C7 109.5
H9c C9 H9a 109.5
H9c C9 H9b 109.5
H10a C10 C4 109.5
H10b C10 C4 109.5
H10b C10 H10a 109.5
H10c C10 C4 109.5
H10c C10 H10a 109.5
H10c C10 H10b 109.5
C12 C11 P1 116.86(15)
C16 C11 P1 123.89(15)
C16 C11 C12 119.24(18)
H12 C12 C11 119.68(12)
C13 C12 C11 120.64(19)
C13 C12 H12 119.68(12)
H13 C13 C12 119.98(12)
C14 C13 C12 120.04(19)
C14 C13 H13 119.98(12)
C15 C14 C13 119.69(18)
C17 C14 C13 117.99(18)
C17 C14 C15 122.32(18)
H15 C15 C14 119.86(11)
C16 C15 C14 120.27(17)
C16 C15 H15 119.86(11)
C15 C16 C11 120.11(17)
H16 C16 C11 119.95(11)
H16 C16 C15 119.95(11)
O2 C17 O1 123.72(18)
C14 C17 O1 122.19(18)
C14 C17 O2 114.09(17)
C19 C18 P1 121.30(16)
C23 C18 P1 119.61(16)
C23 C18 C19 118.88(19)
H19 C19 C18 120.03(12)
C20 C19 C18 119.9(2)
C20 C19 H19 120.03(14)
H20 C20 C19 119.74(14)
C21 C20 C19 120.5(2)
C21 C20 H20 119.74(13)
H21 C21 C20 119.96(13)
C22 C21 C20 120.1(2)
C22 C21 H21 119.96(14)
H22 C22 C21 120.12(14)
C23 C22 C21 119.8(2)
C23 C22 H22 120.12(14)
C22 C23 C18 120.8(2)
H23 C23 C18 119.60(12)
H23 C23 C22 119.60(14)
C25 C24 P1 116.00(15)
C29 C24 P1 124.72(17)
C29 C24 C25 119.26(19)
H25 C25 C24 119.96(12)
C26 C25 C24 120.1(2)
C26 C25 H25 119.96(15)
H26 C26 C25 119.84(15)
C27 C26 C25 120.3(2)
C27 C26 H26 119.84(14)
H27 C27 C26 120.09(14)
C28 C27 C26 119.8(2)
C28 C27 H27 120.09(14)
H28 C28 C27 119.72(14)
C29 C28 C27 120.6(2)
C29 C28 H28 119.72(15)
C28 C29 C24 119.9(2)
H29 C29 C24 120.05(13)
H29 C29 C28 120.05(15)
H3b O3 H3a 108(3)

loop_
_geom_bond_atom_site_label_1
_geom_bond_atom_site_label_2
_geom_bond_distance
Ru1 Cl1 2.4114(5)
Ru1 Cl2 2.4126(5)
Ru1 P1 2.3485(5)
Ru1 C1 2.2212(19)
Ru1 C2 2.2131(19)
Ru1 C3 2.1837(19)
Ru1 C4 2.214(2)
Ru1 C5 2.2221(19)
Ru1 C6 2.2234(19)
P1 C11 1.8507(19)
P1 C18 1.822(2)
P1 C24 1.829(2)
O1 C17 1.215(2)
O2 H2 0.798(5)
O2 C17 1.315(3)
C1 C2 1.403(3)
C1 C6 1.439(3)
C1 C7 1.516(3)
C2 H2a 1.0000
C2 C3 1.423(3)
C3 H3 0.9500
C3 C4 1.412(3)
C4 C5 1.430(3)
C4 C10 1.501(3)
C5 H5 0.9500
C5 C6 1.391(3)
C6 H6 0.9500
C7 H7 1.0000
C7 C8 1.541(3)
C7 C9 1.527(3)
C8 H8a 0.9800
C8 H8b 0.9800
C8 H8c 0.9800
C9 H9a 0.9800
C9 H9b 0.9800
C9 H9c 0.9800
C10 H10a 0.9800
C10 H10b 0.9800
C10 H10c 0.9800
C11 C12 1.403(3)
C11 C16 1.389(3)
C12 H12 0.9500
C12 C13 1.386(3)
C13 H13 0.9500
C13 C14 1.391(3)
C14 C15 1.394(3)
C14 C17 1.500(3)
C15 H15 0.9500
C15 C16 1.397(3)
C16 H16 0.9500
C18 C19 1.389(3)
C18 C23 1.402(3)
C19 H19 0.9500
C19 C20 1.393(3)
C20 H20 0.9500
C20 C21 1.384(4)
C21 H21 0.9500
C21 C22 1.380(4)
C22 H22 0.9500
C22 C23 1.386(3)
C23 H23 0.9500
C24 C25 1.395(3)
C24 C29 1.392(3)
C25 H25 0.9500
C25 C26 1.387(3)
C26 H26 0.9500
C26 C27 1.384(4)
C27 H27 0.9500
C27 C28 1.374(4)
C28 H28 0.9500
C28 C29 1.393(3)
C29 H29 0.9500
O3 H3a 0.795(5)
O3 H3b 0.798(5)

loop_
_geom_hbond_atom_site_label_D
_geom_hbond_atom_site_label_H
_geom_hbond_atom_site_label_A
_geom_hbond_distance_DH
_geom_hbond_distance_HA
_geom_hbond_distance_DA
_geom_hbond_angle_DHA
_geom_hbond_site_symmetry_A
O2 H2 O3 0.798(5) 1.789(7) 2.583(2) 173(3) .
O3 H3a O1 0.795(5) 2.018(7) 2.807(2) 171(3) 3_576

loop_
_restr_distance_atom_site_label_1
_restr_distance_atom_site_label_2
_restr_distance_site_symmetry_2
_restr_distance_target
_restr_distance_target_weight_param
_restr_distance_diff
O2 H2 1 0.7970 0.0050 -0.0011
O3 H3a 1 0.7970 0.0050 0.0017
O3 H3b 1 0.7970 0.0050 -0.0006
